data_7010875
loop_
_publ_author_name
'Carmalt, Claire J.'
'Dinnage, Christopher W.'
'Parkin, Ivan P.'
'White, Andrew J. P.'
'Williams, David J.'

_publ_section_title
;
 Thiolate derivatives of titanium(iv) and tantalum(v) as precursors to
 metal sulfides
;
_journal_issue 18
_journal_name_full 'Journal of the Chemical Society, Dalton Transactions'
_journal_page_first 2554
_journal_paper_doi 10.1039/b104888k
_journal_year 2001
_chemical_formula_sum 'C34 H42 N S4 Ta'
_chemical_formula_weight 773.88
_chemical_name_systematic
; 
? 
;
_space_group_IT_number 88
_symmetry_cell_setting tetragonal
_symmetry_space_group_name_Hall '-I 4ad'
_symmetry_space_group_name_H-M 'I 41/a :2'
_atom_sites_solution_hydrogens geom
_atom_sites_solution_primary direct
_atom_sites_solution_secondary difmap
_audit_creation_method SHELXL
_cell_angle_alpha 90.00
_cell_angle_beta 90.00
_cell_angle_gamma 90.00
_cell_formula_units_Z 16
_cell_length_a 32.088(7)
_cell_length_b 32.088(7)
_cell_length_c 13.126(3)
_cell_measurement_reflns_used 21
_cell_measurement_temperature 203(2)
_cell_measurement_theta_max 12.56
_cell_measurement_theta_min 5.11
_cell_volume 13515(5)
_computing_cell_refinement 'Siemens XSCANS'
_computing_data_collection 'Siemens XSCANS'
_computing_data_reduction 'Siemens SHELXTL'
_computing_molecular_graphics 'Siemens SHELXTL'
_computing_publication_material 'Siemens SHELXTL'
_computing_structure_refinement 'SHELXL-93 (Sheldrick, 1993)'
_computing_structure_solution 'SHELXS-86 (Sheldrick, 1990)'
_diffrn_ambient_temperature 203(2)
_diffrn_measurement_device 'Siemens P4'
_diffrn_measurement_method '\w scans'
_diffrn_radiation_monochromator graphite
_diffrn_radiation_source 'fine-focus sealed tube'
_diffrn_radiation_type MoK\a
_diffrn_radiation_wavelength 0.71073
_diffrn_reflns_av_R_equivalents 0.0330
_diffrn_reflns_av_sigmaI/netI 0.0594
_diffrn_reflns_limit_h_max 38
_diffrn_reflns_limit_h_min 0
_diffrn_reflns_limit_k_max 38
_diffrn_reflns_limit_k_min 0
_diffrn_reflns_limit_l_max 15
_diffrn_reflns_limit_l_min 0
_diffrn_reflns_number 6188
_diffrn_reflns_theta_max 25.00
_diffrn_reflns_theta_min 1.80
_diffrn_standards_decay_% 3.28
_diffrn_standards_interval_count 97
_diffrn_standards_number 3
_exptl_absorpt_coefficient_mu 3.524
_exptl_absorpt_correction_T_max 0.2165
_exptl_absorpt_correction_T_min 0.1883
_exptl_absorpt_correction_type Ellipsoidal
_exptl_crystal_colour Orange/red
_exptl_crystal_density_diffrn 1.521
_exptl_crystal_description blocks
_exptl_crystal_F_000 6240
_exptl_crystal_size_max 0.80
_exptl_crystal_size_mid 0.67
_exptl_crystal_size_min 0.60
_refine_diff_density_max 0.537
_refine_diff_density_min -0.498
_refine_diff_density_rms 0.103
_refine_ls_extinction_coef 0.000046(8)
_refine_ls_extinction_expression Fc^*^=kFc[1+0.001xFc^2^\l^3^/sin(2\q)]^-1/4^
_refine_ls_extinction_method SHELXL
_refine_ls_goodness_of_fit_all 1.013
_refine_ls_goodness_of_fit_obs 1.064
_refine_ls_matrix_type full
_refine_ls_number_parameters 362
_refine_ls_number_reflns 5561
_refine_ls_number_restraints 0
_refine_ls_restrained_S_all 1.060
_refine_ls_restrained_S_obs 1.064
_refine_ls_R_factor_all 0.0605
_refine_ls_R_factor_obs 0.0373
_refine_ls_shift/esd_max 0.008
_refine_ls_shift/esd_mean 0.000
_refine_ls_structure_factor_coef Fsqd
_refine_ls_weighting_details 'w=1/[\s^2^(Fo^2^)+(0.0247P)^2^+10.8914P] where P=(Fo^2^+2Fc^2^)/3'
_refine_ls_weighting_scheme calc
_refine_ls_wR_factor_all 0.0800
_refine_ls_wR_factor_obs 0.0694
_reflns_number_observed 4529
_reflns_number_total 5949
_reflns_observed_criterion >2sigma(I)
_cod_data_source_file b104888k.txt
_cod_data_source_block CC0012
_cod_depositor_comments
;
The following automatic conversions were performed:
'_symmetry_cell_setting' value 'Tetragonal' changed to 'tetragonal'
according to '/home/saulius/struct/CIF-dictionaries/cif_core.dic'
dictionary named 'cif_core.dic' version 2.4.1 from 2010-06-29.

Automatic conversion script
Id: cif_fix_enum 1527 2010-12-29 10:47:43Z saulius 

The following automatic conversions were performed:

'_refine_ls_weighting_scheme' value 'calc
w=1/[\s^2^(Fo^2^)+(0.0247P)^2^+10.8914P] where P=(Fo^2^+2Fc^2^)/3'
was changed to 'calc'. New tag '_refine_ls_weighting_details' was
created. The value of the new tag was set to
'w=1/[\s^2^(Fo^2^)+(0.0247P)^2^+10.8914P] where P=(Fo^2^+2Fc^2^)/3'.

Automatic conversion script
Id: cif_fix_values 3143 2015-03-26 13:38:13Z robertas 
;
_cod_original_cell_volume 13515.4(56)
_cod_original_sg_symbol_H-M I4(1)/a
_cod_database_code 7010875

loop_
_symmetry_equiv_pos_as_xyz
'x, y, z'
'-x+1/2, -y, z+1/2'
'-y+3/4, x+1/4, z+1/4'
'y+3/4, -x+3/4, z+3/4'
'x+1/2, y+1/2, z+1/2'
'-x+1, -y+1/2, z+1'
'-y+5/4, x+3/4, z+3/4'
'y+5/4, -x+5/4, z+5/4'
'-x, -y, -z'
'x-1/2, y, -z-1/2'
'y-3/4, -x-1/4, -z-1/4'
'-y-3/4, x-3/4, -z-3/4'
'-x+1/2, -y+1/2, -z+1/2'
'x, y+1/2, -z'
'y-1/4, -x+1/4, -z+1/4'
'-y-1/4, x-1/4, -z-1/4'

loop_
_atom_site_aniso_label
_atom_site_aniso_U_11
_atom_site_aniso_U_22
_atom_site_aniso_U_33
_atom_site_aniso_U_23
_atom_site_aniso_U_13
_atom_site_aniso_U_12
Ta 0.02470(12) 0.02465(12) 0.02785(11) 0.00083(9) -0.00145(9) -0.00365(9)
S1 0.0290(7) 0.0487(9) 0.0305(8) 0.0054(7) -0.0049(6) -0.0088(6)
S2 0.0431(9) 0.0380(8) 0.0363(9) 0.0045(7) -0.0103(7) -0.0121(7)
S3 0.0273(7) 0.0384(8) 0.0319(7) 0.0043(6) -0.0007(6) 0.0008(6)
S4 0.0378(8) 0.0268(7) 0.0440(9) -0.0008(6) -0.0102(7) -0.0002(6)
N 0.029(2) 0.039(3) 0.032(3) 0.002(2) -0.004(2) -0.008(2)
C1 0.035(4) 0.059(5) 0.058(5) 0.003(4) 0.012(3) -0.001(3)
C2 0.057(4) 0.030(3) 0.060(5) 0.010(3) -0.006(4) -0.011(3)
C3 0.030(3) 0.040(3) 0.025(3) -0.001(2) -0.005(2) -0.004(2)
C4 0.037(3) 0.035(3) 0.036(3) 0.004(3) -0.008(3) -0.001(3)
C5 0.035(3) 0.058(4) 0.048(4) 0.010(3) -0.003(3) 0.005(3)
C6 0.036(4) 0.066(5) 0.055(5) 0.009(4) -0.004(3) -0.018(3)
C7 0.045(4) 0.044(4) 0.048(4) -0.003(3) -0.008(3) -0.013(3)
C8 0.036(3) 0.044(4) 0.029(3) 0.002(3) -0.005(3) -0.006(3)
C9 0.047(4) 0.038(4) 0.058(5) 0.000(3) -0.011(3) 0.003(3)
C10 0.049(4) 0.042(4) 0.048(4) -0.015(3) -0.015(3) 0.008(3)
C11 0.041(3) 0.031(3) 0.029(3) 0.005(2) -0.013(3) -0.008(2)
C12 0.053(4) 0.053(4) 0.041(4) 0.001(3) 0.003(3) -0.002(3)
C13 0.058(5) 0.082(6) 0.047(5) 0.015(4) 0.010(4) 0.000(4)
C14 0.090(7) 0.059(5) 0.052(5) 0.024(4) -0.010(5) -0.009(5)
C15 0.068(5) 0.036(4) 0.054(5) 0.011(3) -0.013(4) -0.007(3)
C16 0.044(4) 0.046(4) 0.042(4) 0.007(3) -0.011(3) 0.002(3)
C17 0.089(7) 0.078(6) 0.049(5) -0.004(5) 0.010(5) 0.029(5)
C18 0.057(5) 0.054(4) 0.060(5) -0.007(4) -0.004(4) 0.014(4)
C19 0.028(3) 0.038(3) 0.034(3) 0.001(3) 0.002(2) -0.001(2)
C20 0.035(3) 0.052(4) 0.039(4) -0.005(3) 0.000(3) 0.003(3)
C21 0.059(5) 0.063(5) 0.049(5) -0.014(4) -0.005(4) 0.016(4)
C22 0.056(5) 0.091(7) 0.037(4) 0.005(4) 0.009(4) 0.026(4)
C23 0.037(4) 0.067(5) 0.043(4) 0.020(4) 0.011(3) 0.012(3)
C24 0.022(3) 0.053(4) 0.043(4) 0.009(3) 0.003(3) 0.001(2)
C25 0.054(4) 0.042(4) 0.057(5) -0.005(3) -0.001(4) 0.000(3)
C26 0.049(4) 0.050(4) 0.052(5) 0.018(3) -0.002(3) -0.011(3)
C27 0.041(3) 0.027(3) 0.037(3) -0.004(3) -0.008(3) 0.000(3)
C28 0.050(4) 0.028(3) 0.046(4) -0.002(3) -0.010(3) -0.002(3)
C29 0.064(5) 0.039(4) 0.055(4) -0.007(4) -0.021(4) 0.004(3)
C30 0.094(7) 0.048(4) 0.053(5) -0.020(4) -0.029(5) 0.013(4)
C31 0.081(6) 0.060(5) 0.058(5) -0.019(4) 0.000(5) 0.019(5)
C32 0.058(4) 0.033(3) 0.055(4) -0.005(3) -0.007(4) 0.010(3)
C33 0.043(4) 0.048(4) 0.049(4) 0.000(3) -0.009(3) -0.010(3)
C34 0.051(5) 0.076(6) 0.091(7) -0.017(6) 0.018(5) 0.007(4)

loop_
_atom_site_label
_atom_site_type_symbol
_atom_site_fract_x
_atom_site_fract_y
_atom_site_fract_z
_atom_site_U_iso_or_equiv
_atom_site_thermal_displace_type
_atom_site_occupancy
_atom_site_calc_flag
_atom_site_refinement_flags
_atom_site_disorder_group
Ta Ta 1.104249(7) 0.593616(7) 0.72969(2) 0.02573(8) Uani 1 d . .
S1 S 1.13393(5) 0.58158(5) 0.89716(12) 0.0360(3) Uani 1 d . .
S2 S 1.05858(5) 0.59563(5) 0.58228(13) 0.0391(4) Uani 1 d . .
S3 S 1.04154(5) 0.61784(5) 0.80942(12) 0.0326(3) Uani 1 d . .
S4 S 1.11604(5) 0.52031(5) 0.71578(13) 0.0362(3) Uani 1 d . .
N N 1.1454(2) 0.6317(2) 0.6786(4) 0.0334(11) Uani 1 d . .
C1 C 1.1846(2) 0.6174(3) 0.6344(6) 0.051(2) Uani 1 d . .
H1A H 1.1856(2) 0.6251(3) 0.5630(6) 0.076 Uiso 1 d R .
H1B H 1.1864(2) 0.5873(3) 0.6406(6) 0.076 Uiso 1 d R .
H1C H 1.2077(2) 0.6302(3) 0.6702(6) 0.076 Uiso 1 d R .
C2 C 1.1413(2) 0.6767(2) 0.6735(6) 0.049(2) Uani 1 d . .
H2A H 1.1146(2) 0.6849(2) 0.7014(6) 0.073 Uiso 1 d R .
H2B H 1.1432(2) 0.6856(2) 0.6031(6) 0.073 Uiso 1 d R .
H2C H 1.1635(2) 0.6896(2) 0.7126(6) 0.073 Uiso 1 d R .
C3 C 1.1863(2) 0.6007(2) 0.8938(5) 0.0317(13) Uani 1 d . .
C4 C 1.2189(2) 0.5732(2) 0.8766(5) 0.0361(14) Uani 1 d . .
C5 C 1.2594(2) 0.5891(2) 0.8769(6) 0.047(2) Uani 1 d . .
H5A H 1.2820(2) 0.5713(2) 0.8637(6) 0.056 Uiso 1 calc R .
C6 C 1.2665(2) 0.6309(3) 0.8963(6) 0.053(2) Uani 1 d . .
H6A H 1.2939(2) 0.6412(3) 0.8968(6) 0.063 Uiso 1 calc R .
C7 C 1.2336(2) 0.6575(2) 0.9151(6) 0.046(2) Uani 1 d . .
H7A H 1.2389(2) 0.6858(2) 0.9284(6) 0.055 Uiso 1 calc R .
C8 C 1.1928(2) 0.6430(2) 0.9147(5) 0.0364(14) Uani 1 d . .
C9 C 1.2123(2) 0.5277(2) 0.8578(6) 0.048(2) Uani 1 d . .
H9A H 1.1896(2) 0.5178(2) 0.9003(6) 0.072 Uiso 1 d R .
H9B H 1.2375(2) 0.5126(2) 0.8744(6) 0.072 Uiso 1 d R .
H9C H 1.2053(2) 0.5233(2) 0.7867(6) 0.072 Uiso 1 d R .
C10 C 1.1581(2) 0.6726(2) 0.9392(6) 0.046(2) Uani 1 d . .
H10A H 1.1382(2) 0.6728(2) 0.8836(6) 0.070 Uiso 1 d R .
H10B H 1.1693(2) 0.7004(2) 0.9486(6) 0.070 Uiso 1 d R .
H10C H 1.1443(2) 0.6637(2) 1.0012(6) 0.070 Uiso 1 d R .
C11 C 1.0759(2) 0.6362(2) 0.4968(5) 0.0336(13) Uani 1 d . .
C12 C 1.1044(2) 0.6269(2) 0.4214(6) 0.049(2) Uani 1 d . .
C13 C 1.1169(3) 0.6584(3) 0.3565(7) 0.062(2) Uani 1 d . .
H13A H 1.1362(3) 0.6525(3) 0.3046(7) 0.075 Uiso 1 calc R .
C14 C 1.1016(3) 0.6981(3) 0.3663(7) 0.067(2) Uani 1 d . .
H14A H 1.1113(3) 0.7195(3) 0.3235(7) 0.081 Uiso 1 calc R .
C15 C 1.0718(3) 0.7064(2) 0.4393(6) 0.053(2) Uani 1 d . .
H15A H 1.0605(3) 0.7333(2) 0.4438(6) 0.063 Uiso 1 calc R .
C16 C 1.0583(2) 0.6761(2) 0.5058(6) 0.044(2) Uani 1 d . .
C17 C 1.1217(3) 0.5832(3) 0.4057(7) 0.072(3) Uani 1 d . .
H17A H 1.1388(3) 0.5756(3) 0.4638(7) 0.108 Uiso 1 d R .
H17B H 1.1385(3) 0.5827(3) 0.3443(7) 0.108 Uiso 1 d R .
H17C H 1.0989(3) 0.5636(3) 0.3991(7) 0.108 Uiso 1 d R .
C18 C 1.0267(3) 0.6865(3) 0.5868(7) 0.057(2) Uani 1 d . .
H18A H 1.0404(3) 0.6878(3) 0.6526(7) 0.085 Uiso 1 d R .
H18B H 1.0053(3) 0.6651(3) 0.5882(7) 0.085 Uiso 1 d R .
H18C H 1.0141(3) 0.7132(3) 0.5716(7) 0.085 Uiso 1 d R .
C19 C 1.0422(2) 0.6191(2) 0.9458(5) 0.0335(13) Uani 1 d . .
C20 C 1.0446(2) 0.6574(2) 0.9961(5) 0.042(2) Uani 1 d . .
C21 C 1.0416(3) 0.6574(3) 1.1010(6) 0.057(2) Uani 1 d . .
H21A H 1.0428(3) 0.6830(3) 1.1356(6) 0.068 Uiso 1 calc R .
C22 C 1.0367(3) 0.6211(3) 1.1574(6) 0.061(2) Uani 1 d . .
H22A H 1.0354(3) 0.6219(3) 1.2289(6) 0.074 Uiso 1 calc R .
C23 C 1.0338(2) 0.5841(3) 1.1064(6) 0.049(2) Uani 1 d . .
H23A H 1.0296(2) 0.5595(3) 1.1438(6) 0.059 Uiso 1 calc R .
C24 C 1.0368(2) 0.5817(2) 1.0010(5) 0.039(2) Uani 1 d . .
C25 C 1.0487(2) 0.6981(2) 0.9409(6) 0.051(2) Uani 1 d . .
H25A H 1.0555(2) 0.6929(2) 0.8701(6) 0.076 Uiso 1 d R .
H25B H 1.0705(2) 0.7145(2) 0.9721(6) 0.076 Uiso 1 d R .
H25C H 1.0225(2) 0.7131(2) 0.9448(6) 0.076 Uiso 1 d R .
C26 C 1.0339(2) 0.5408(2) 0.9487(6) 0.050(2) Uani 1 d . .
H26A H 1.0610(2) 0.5334(2) 0.9212(6) 0.075 Uiso 1 d R .
H26B H 1.0138(2) 0.5427(2) 0.8936(6) 0.075 Uiso 1 d R .
H26C H 1.0250(2) 0.5197(2) 0.9969(6) 0.075 Uiso 1 d R .
C27 C 1.0953(2) 0.4956(2) 0.6046(5) 0.0352(13) Uani 1 d . .
C28 C 1.0529(2) 0.4842(2) 0.6031(6) 0.041(2) Uani 1 d . .
C29 C 1.0384(3) 0.4631(2) 0.5182(7) 0.053(2) Uani 1 d . .
H29A H 1.0102(3) 0.4553(2) 0.5149(7) 0.063 Uiso 1 calc R .
C30 C 1.0647(3) 0.4534(3) 0.4384(7) 0.065(2) Uani 1 d . .
H30A H 1.0542(3) 0.4396(3) 0.3808(7) 0.078 Uiso 1 calc R .
C31 C 1.1056(3) 0.4636(3) 0.4423(7) 0.066(2) Uani 1 d . .
H31A H 1.1230(3) 0.4563(3) 0.3875(7) 0.079 Uiso 1 calc R .
C32 C 1.1228(2) 0.4848(2) 0.5259(6) 0.049(2) Uani 1 d . .
C33 C 1.0243(2) 0.4932(2) 0.6898(6) 0.047(2) Uani 1 d . .
H33A H 1.0208(2) 0.5231(2) 0.6966(6) 0.070 Uiso 1 d R .
H33B H 1.0360(2) 0.4820(2) 0.7522(6) 0.070 Uiso 1 d R .
H33C H 0.9974(2) 0.4804(2) 0.6770(6) 0.070 Uiso 1 d R .
C34 C 1.1689(3) 0.4935(3) 0.5282(9) 0.073(3) Uani 1 d . .
H34A H 1.1821(3) 0.4803(3) 0.4701(9) 0.109 Uiso 1 d R .
H34B H 1.1808(3) 0.4824(3) 0.5906(9) 0.109 Uiso 1 d R .
H34C H 1.1736(3) 0.5234(3) 0.5254(9) 0.109 Uiso 1 d R .

loop_
_atom_type_symbol
_atom_type_description
_atom_type_scat_dispersion_real
_atom_type_scat_dispersion_imag
_atom_type_scat_source
C C 0.0033 0.0016 'International Tables Vol C Tables 4.2.6.8 and 6.1.1.4'
H H 0.0000 0.0000 'International Tables Vol C Tables 4.2.6.8 and 6.1.1.4'
N N 0.0061 0.0033 'International Tables Vol C Tables 4.2.6.8 and 6.1.1.4'
S S 0.1246 0.1234 'International Tables Vol C Tables 4.2.6.8 and 6.1.1.4'
Ta Ta -0.7052 6.5227 'International Tables Vol C Tables 4.2.6.8 and 6.1.1.4'

loop_
_geom_angle_atom_site_label_1
_geom_angle_atom_site_label_2
_geom_angle_atom_site_label_3
_geom_angle
_geom_angle_site_symmetry_1
_geom_angle_site_symmetry_3
_geom_angle_publ_flag
N Ta S4 119.4(2) . . ?
N Ta S3 121.6(2) . . ?
S4 Ta S3 119.04(6) . . ?
N Ta S1 98.5(2) . . ?
S4 Ta S1 81.40(6) . . ?
S3 Ta S1 89.17(6) . . ?
N Ta S2 96.9(2) . . ?
S4 Ta S2 93.49(6) . . ?
S3 Ta S2 80.37(6) . . ?
S1 Ta S2 164.37(5) . . ?
C3 S1 Ta 106.9(2) . . ?
C11 S2 Ta 109.2(2) . . ?
C19 S3 Ta 115.7(2) . . ?
C27 S4 Ta 116.1(2) . . ?
C2 N C1 111.9(6) . . ?
C2 N Ta 125.9(5) . . ?
C1 N Ta 122.1(5) . . ?
C4 C3 C8 122.3(6) . . ?
C4 C3 S1 119.6(5) . . ?
C8 C3 S1 118.0(5) . . ?
C3 C4 C5 118.0(6) . . ?
C3 C4 C9 122.7(6) . . ?
C5 C4 C9 119.3(6) . . ?
C6 C5 C4 120.5(7) . . ?
C7 C6 C5 120.4(7) . . ?
C6 C7 C8 121.0(7) . . ?
C7 C8 C3 117.8(6) . . ?
C7 C8 C10 119.3(6) . . ?
C3 C8 C10 122.9(6) . . ?
C12 C11 C16 121.6(6) . . ?
C12 C11 S2 119.5(5) . . ?
C16 C11 S2 118.8(5) . . ?
C11 C12 C13 118.4(7) . . ?
C11 C12 C17 122.6(7) . . ?
C13 C12 C17 118.9(8) . . ?
C14 C13 C12 121.2(8) . . ?
C13 C14 C15 119.5(8) . . ?
C16 C15 C14 121.5(8) . . ?
C15 C16 C11 117.7(7) . . ?
C15 C16 C18 120.2(7) . . ?
C11 C16 C18 122.2(7) . . ?
C20 C19 C24 120.8(6) . . ?
C20 C19 S3 119.5(5) . . ?
C24 C19 S3 119.5(5) . . ?
C21 C20 C19 117.9(7) . . ?
C21 C20 C25 119.2(7) . . ?
C19 C20 C25 122.8(6) . . ?
C20 C21 C22 122.7(8) . . ?
C23 C22 C21 118.3(8) . . ?
C22 C23 C24 122.2(7) . . ?
C23 C24 C19 118.1(7) . . ?
C23 C24 C26 120.4(7) . . ?
C19 C24 C26 121.4(6) . . ?
C32 C27 C28 122.2(6) . . ?
C32 C27 S4 118.5(5) . . ?
C28 C27 S4 119.0(5) . . ?
C29 C28 C27 117.7(7) . . ?
C29 C28 C33 120.0(7) . . ?
C27 C28 C33 122.3(6) . . ?
C30 C29 C28 120.9(8) . . ?
C31 C30 C29 120.7(8) . . ?
C30 C31 C32 121.8(9) . . ?
C27 C32 C31 116.6(7) . . ?
C27 C32 C34 123.9(7) . . ?
C31 C32 C34 119.4(8) . . ?

loop_
_geom_bond_atom_site_label_1
_geom_bond_atom_site_label_2
_geom_bond_distance
_geom_bond_site_symmetry_2
_geom_bond_publ_flag
Ta N 1.921(5) . ?
Ta S4 2.389(2) . ?
Ta S3 2.398(2) . ?
Ta S1 2.427(2) . ?
Ta S2 2.428(2) . ?
S1 C3 1.788(6) . ?
S2 C11 1.807(6) . ?
S3 C19 1.791(7) . ?
S4 C27 1.789(6) . ?
N C2 1.450(8) . ?
N C1 1.458(8) . ?
C3 C4 1.387(9) . ?
C3 C8 1.400(9) . ?
C4 C5 1.397(9) . ?
C4 C9 1.496(9) . ?
C5 C6 1.384(11) . ?
C6 C7 1.378(11) . ?
C7 C8 1.389(9) . ?
C8 C10 1.499(9) . ?
C11 C12 1.380(10) . ?
C11 C16 1.403(9) . ?
C12 C13 1.380(11) . ?
C12 C17 1.521(11) . ?
C13 C14 1.372(13) . ?
C14 C15 1.378(13) . ?
C15 C16 1.377(10) . ?
C16 C18 1.507(11) . ?
C19 C20 1.397(9) . ?
C19 C24 1.412(9) . ?
C20 C21 1.379(11) . ?
C20 C25 1.500(10) . ?
C21 C22 1.389(13) . ?
C22 C23 1.364(13) . ?
C23 C24 1.389(10) . ?
C24 C26 1.483(11) . ?
C27 C32 1.402(11) . ?
C27 C28 1.408(9) . ?
C28 C29 1.384(10) . ?
C28 C33 1.492(10) . ?
C29 C30 1.383(13) . ?
C30 C31 1.353(14) . ?
C31 C32 1.404(12) . ?
C32 C34 1.506(11) . ?

loop_
_cod_related_entry_id
_cod_related_entry_database
_cod_related_entry_code
1 ChemSpider 30652735
